data_4517819
loop_
_publ_author_name
'Blumenberg, Jonas'
'Kampert, Florian'
'Hepp, Alexander'
'Hahn, F. Ekkehardt'

_publ_section_title
;
 Synthesis of IrIII Hydrido Complexes by Oxidative Addition of Halogenated
 Theophylline and Adenine Derivatives
;
_journal_name_full 'ACS Omega'
_journal_paper_doi 10.1021/acsomega.0c02290
_journal_year 2020
_chemical_formula_sum 'C49 H51 Cl Fe I Ir N4 O4 P2'
_chemical_formula_weight 1232.27
_space_group_crystal_system monoclinic
_space_group_IT_number 14
_space_group_name_Hall '-P 2ybc'
_space_group_name_H-M_alt 'P 1 21/c 1'
_atom_sites_solution_hydrogens mixed
_audit_creation_method SHELXL-2014/7
_cell_angle_alpha 90
_cell_angle_beta 92.113(4)
_cell_angle_gamma 90
_cell_formula_units_Z 4
_cell_length_a 14.2092(8)
_cell_length_b 11.5302(14)
_cell_length_c 28.4666(15)
_cell_measurement_reflns_used 9859
_cell_measurement_temperature 100(2)
_cell_measurement_theta_max 31.75
_cell_measurement_theta_min 2.27
_cell_volume 4660.7(7)
_computing_cell_refinement 'Bruker SAINT+'
_computing_data_collection 'Bruker SMART'
_computing_data_reduction 'Bruker SHELXTL'
_computing_molecular_graphics 'Bruker SHELXTL'
_computing_publication_material 'Bruker SHELXTL'
_computing_structure_refinement 'SHELXL-2013 (Sheldrick, 2013)'
_computing_structure_solution 'SHELXS-2013 (Sheldrick, 2013)'
_diffrn_ambient_temperature 100(2)
_diffrn_measured_fraction_theta_full 0.999
_diffrn_measured_fraction_theta_max 0.932
_diffrn_measurement_device_type 'CCD area detector'
_diffrn_measurement_method 'omega scans'
_diffrn_radiation_type MoK\a
_diffrn_radiation_wavelength 0.71073
_diffrn_reflns_av_R_equivalents 0.0507
_diffrn_reflns_av_unetI/netI 0.0387
_diffrn_reflns_Laue_measured_fraction_full 0.999
_diffrn_reflns_Laue_measured_fraction_max 0.932
_diffrn_reflns_limit_h_max 20
_diffrn_reflns_limit_h_min -20
_diffrn_reflns_limit_k_max 17
_diffrn_reflns_limit_k_min -17
_diffrn_reflns_limit_l_max 42
_diffrn_reflns_limit_l_min -42
_diffrn_reflns_number 86361
_diffrn_reflns_point_group_measured_fraction_full 0.999
_diffrn_reflns_point_group_measured_fraction_max 0.932
_diffrn_reflns_theta_full 25.242
_diffrn_reflns_theta_max 32.257
_diffrn_reflns_theta_min 1.906
_diffrn_source microsource
_exptl_absorpt_coefficient_mu 4.001
_exptl_absorpt_correction_T_max 0.7464
_exptl_absorpt_correction_T_min 0.5058
_exptl_absorpt_correction_type empirical
_exptl_absorpt_process_details SADABS
_exptl_crystal_colour yellow
_exptl_crystal_density_diffrn 1.756
_exptl_crystal_description prism
_exptl_crystal_F_000 2432
_exptl_crystal_size_max 0.233
_exptl_crystal_size_mid 0.200
_exptl_crystal_size_min 0.076
_refine_diff_density_max 1.343
_refine_diff_density_min -0.729
_refine_diff_density_rms 0.129
_refine_ls_extinction_method none
_refine_ls_goodness_of_fit_ref 1.043
_refine_ls_hydrogen_treatment mixed
_refine_ls_matrix_type full
_refine_ls_number_parameters 574
_refine_ls_number_reflns 15416
_refine_ls_number_restraints 0
_refine_ls_restrained_S_all 1.043
_refine_ls_R_factor_all 0.0349
_refine_ls_R_factor_gt 0.0259
_refine_ls_shift/su_max 0.003
_refine_ls_shift/su_mean 0.000
_refine_ls_structure_factor_coef Fsqd
_refine_ls_weighting_details 'w=1/[\s^2^(Fo^2^)+(0.0212P)^2^+1.3299P] where P=(Fo^2^+2Fc^2^)/3'
_refine_ls_weighting_scheme calc
_refine_ls_wR_factor_gt 0.0523
_refine_ls_wR_factor_ref 0.0551
_reflns_Friedel_coverage 0.000
_reflns_number_gt 13179
_reflns_number_total 15416
_reflns_threshold_expression 'I > 2\s(I)'
_cod_data_source_file ao0c02290_si_005.cif
_cod_data_source_block new
_cod_original_sg_symbol_H-M 'P 21/c'
_cod_database_code 4517819
_shelx_shelxl_version_number 2014/7
_shelx_space_group_comment
;
The symmetry employed for this shelxl refinement is uniquely defined
by the following loop, which should always be used as a source of
symmetry information in preference to the above space-group names.
They are only intended as comments.
;
_shelx_estimated_absorpt_t_min 0.456
_shelx_estimated_absorpt_t_max 0.751

loop_
_space_group_symop_operation_xyz
'x, y, z'
'-x, y+1/2, -z+1/2'
'-x, -y, -z'
'x, -y-1/2, z-1/2'

loop_
_atom_site_label
_atom_site_type_symbol
_atom_site_fract_x
_atom_site_fract_y
_atom_site_fract_z
_atom_site_U_iso_or_equiv
_atom_site_adp_type
_atom_site_occupancy
_atom_site_site_symmetry_order
_atom_site_calc_flag
_atom_site_refinement_flags_posn
_atom_site_refinement_flags_adp
_atom_site_refinement_flags_occupancy
_atom_site_disorder_assembly
_atom_site_disorder_group
Ir1 Ir 0.83196(2) 0.67356(2) 0.69663(2) 0.00794(2) Uani 1 1 d . . . . .
Fe1 Fe 0.74225(2) 1.01553(3) 0.73723(2) 0.01099(6) Uani 1 1 d . . . . .
I1 I 0.74500(2) 0.43541(2) 0.58909(2) 0.01529(3) Uani 1 1 d . . . . .
Cl1 Cl 0.90159(4) 0.51433(5) 0.73888(2) 0.01271(10) Uani 1 1 d . . . . .
P1 P 0.77833(4) 0.73119(5) 0.76705(2) 0.00936(10) Uani 1 1 d . . . . .
P2 P 0.77529(4) 0.82061(5) 0.65143(2) 0.00875(10) Uani 1 1 d . . . . .
O2 O 1.23570(11) 0.70608(15) 0.59740(6) 0.0175(3) Uani 1 1 d . . . . .
O1 O 0.98662(10) 0.75604(14) 0.69536(5) 0.0118(3) Uani 1 1 d . . . . .
C2 C 1.15504(15) 0.6810(2) 0.60727(8) 0.0117(4) Uani 1 1 d . . . . .
N1 N 1.11361(12) 0.73352(16) 0.64654(6) 0.0105(4) Uani 1 1 d . . . . .
C6 C 1.02409(15) 0.70790(19) 0.66102(7) 0.0105(4) Uani 1 1 d . . . . .
C5 C 0.97780(15) 0.6262(2) 0.63294(7) 0.0109(4) Uani 1 1 d . . . . .
C4 C 1.01204(15) 0.57564(19) 0.59361(7) 0.0108(4) Uani 1 1 d . . . . .
N3 N 1.10230(13) 0.60238(17) 0.58104(6) 0.0123(4) Uani 1 1 d . . . . .
N9 N 0.94659(13) 0.50674(17) 0.57238(6) 0.0122(4) Uani 1 1 d . . . . .
C8 C 0.87217(15) 0.5210(2) 0.60077(8) 0.0119(4) Uani 1 1 d . . . . .
N7 N 0.88642(12) 0.59230(16) 0.63750(6) 0.0101(3) Uani 1 1 d . . . . .
C10 C 1.16631(16) 0.8252(2) 0.67135(8) 0.0153(4) Uani 1 1 d . . . . .
H10A H 1.1247 0.8915 0.6764 0.018 Uiso 1 1 calc R U . . .
H10B H 1.2192 0.8497 0.6525 0.018 Uiso 1 1 calc R U . . .
H10C H 1.1904 0.7959 0.7018 0.018 Uiso 1 1 calc R U . . .
C11 C 1.14310(17) 0.5497(2) 0.53964(9) 0.0222(5) Uani 1 1 d . . . . .
H11A H 1.1828 0.6067 0.5242 0.027 Uiso 1 1 calc R U . . .
H11B H 1.0924 0.5246 0.5176 0.027 Uiso 1 1 calc R U . . .
H11C H 1.1814 0.4825 0.5493 0.027 Uiso 1 1 calc R U . . .
C12 C 0.86883(15) 0.7295(2) 0.81411(7) 0.0118(4) Uani 1 1 d . . . . .
C13 C 0.85794(18) 0.6717(2) 0.85628(8) 0.0189(5) Uani 1 1 d . . . . .
H13 H 0.8022 0.6286 0.8613 0.023 Uiso 1 1 calc R U . . .
C14 C 0.9285(2) 0.6771(2) 0.89118(9) 0.0246(6) Uani 1 1 d . . . . .
H14 H 0.9212 0.6366 0.9199 0.029 Uiso 1 1 calc R U . . .
C15 C 1.00964(17) 0.7410(2) 0.88472(8) 0.0196(5) Uani 1 1 d . . . . .
H15 H 1.0573 0.7450 0.9090 0.023 Uiso 1 1 calc R U . . .
C16 C 1.02083(16) 0.7990(2) 0.84273(8) 0.0148(4) Uani 1 1 d . . . . .
H16 H 1.0761 0.8432 0.8381 0.018 Uiso 1 1 calc R U . . .
C17 C 0.95115(15) 0.7924(2) 0.80742(8) 0.0130(4) Uani 1 1 d . . . . .
H17 H 0.9595 0.8311 0.7784 0.016 Uiso 1 1 calc R U . . .
C18 C 0.68520(15) 0.6376(2) 0.78875(8) 0.0127(4) Uani 1 1 d . . . . .
C19 C 0.62600(17) 0.6808(2) 0.82318(8) 0.0182(5) Uani 1 1 d . . . . .
H19 H 0.6343 0.7579 0.8343 0.022 Uiso 1 1 calc R U . . .
C20 C 0.55569(16) 0.6122(2) 0.84108(8) 0.0188(5) Uani 1 1 d . . . . .
H20 H 0.5159 0.6424 0.8642 0.023 Uiso 1 1 calc R U . . .
C21 C 0.54368(16) 0.4992(2) 0.82502(8) 0.0179(5) Uani 1 1 d . . . . .
H21 H 0.4954 0.4520 0.8370 0.022 Uiso 1 1 calc R U . . .
C22 C 0.60204(16) 0.4557(2) 0.79160(9) 0.0172(5) Uani 1 1 d . . . . .
H22 H 0.5938 0.3781 0.7809 0.021 Uiso 1 1 calc R U . . .
C23 C 0.67274(15) 0.5237(2) 0.77330(8) 0.0134(4) Uani 1 1 d . . . . .
H23 H 0.7125 0.4927 0.7503 0.016 Uiso 1 1 calc R U . . .
C24 C 0.84079(15) 0.83101(19) 0.59740(7) 0.0112(4) Uani 1 1 d . . . . .
C25 C 0.81661(15) 0.7633(2) 0.55835(7) 0.0126(4) Uani 1 1 d . . . . .
H25 H 0.7605 0.7184 0.5580 0.015 Uiso 1 1 calc R U . . .
C26 C 0.87397(17) 0.7607(2) 0.51982(8) 0.0177(5) Uani 1 1 d . . . . .
H26 H 0.8567 0.7148 0.4932 0.021 Uiso 1 1 calc R U . . .
C27 C 0.95630(17) 0.8252(2) 0.52025(8) 0.0195(5) Uani 1 1 d . . . . .
H27 H 0.9963 0.8219 0.4943 0.023 Uiso 1 1 calc R U . . .
C28 C 0.98022(16) 0.8943(2) 0.55843(8) 0.0172(5) Uani 1 1 d . . . . .
H28 H 1.0361 0.9395 0.5584 0.021 Uiso 1 1 calc R U . . .
C29 C 0.92270(15) 0.8981(2) 0.59692(8) 0.0143(4) Uani 1 1 d . . . . .
H29 H 0.9392 0.9464 0.6230 0.017 Uiso 1 1 calc R U . . .
C30 C 0.65338(15) 0.80867(19) 0.62973(7) 0.0109(4) Uani 1 1 d . . . . .
C31 C 0.62259(15) 0.8739(2) 0.59096(8) 0.0139(4) Uani 1 1 d . . . . .
H31 H 0.6642 0.9278 0.5774 0.017 Uiso 1 1 calc R U . . .
C32 C 0.53167(16) 0.8612(2) 0.57177(8) 0.0182(5) Uani 1 1 d . . . . .
H32 H 0.5120 0.9051 0.5449 0.022 Uiso 1 1 calc R U . . .
C33 C 0.46978(16) 0.7844(2) 0.59190(8) 0.0182(5) Uani 1 1 d . . . . .
H33 H 0.4077 0.7755 0.5788 0.022 Uiso 1 1 calc R U . . .
C34 C 0.49865(16) 0.7208(2) 0.63101(9) 0.0167(5) Uani 1 1 d . . . . .
H34 H 0.4558 0.6694 0.6452 0.020 Uiso 1 1 calc R U . . .
C35 C 0.59036(15) 0.7316(2) 0.64982(8) 0.0131(4) Uani 1 1 d . . . . .
H35 H 0.6100 0.6864 0.6763 0.016 Uiso 1 1 calc R U . . .
C36 C 0.72472(15) 0.8714(2) 0.77613(7) 0.0108(4) Uani 1 1 d . . . . .
C37 C 0.75951(16) 0.9645(2) 0.80583(8) 0.0137(4) Uani 1 1 d . . . . .
H37 H 0.8202 0.9645 0.8248 0.016 Uiso 1 1 calc R U . . .
C38 C 0.69383(16) 1.0574(2) 0.80266(8) 0.0155(5) Uani 1 1 d . . . . .
H38 H 0.7008 1.1343 0.8186 0.019 Uiso 1 1 calc R U . . .
C39 C 0.61722(16) 1.0231(2) 0.77171(8) 0.0155(5) Uani 1 1 d . . . . .
H39 H 0.5612 1.0715 0.7624 0.019 Uiso 1 1 calc R U . . .
C40 C 0.63618(15) 0.9092(2) 0.75548(8) 0.0129(4) Uani 1 1 d . . . . .
H40 H 0.5949 0.8633 0.7332 0.016 Uiso 1 1 calc R U . . .
C41 C 0.78795(15) 0.9653(2) 0.67441(7) 0.0110(4) Uani 1 1 d . . . . .
C42 C 0.86634(15) 1.0026(2) 0.70437(8) 0.0125(4) Uani 1 1 d . . . . .
H42 H 0.9213 0.9536 0.7149 0.015 Uiso 1 1 calc R U . . .
C43 C 0.85189(16) 1.1202(2) 0.71656(8) 0.0156(5) Uani 1 1 d . . . . .
H43 H 0.8939 1.1677 0.7379 0.019 Uiso 1 1 calc R U . . .
C44 C 0.76569(18) 1.1574(2) 0.69492(8) 0.0182(5) Uani 1 1 d . . . . .
H44 H 0.7367 1.2359 0.6984 0.022 Uiso 1 1 calc R U . . .
C45 C 0.72612(16) 1.0637(2) 0.66849(8) 0.0144(4) Uani 1 1 d . . . . .
H45 H 0.6655 1.0653 0.6495 0.017 Uiso 1 1 calc R U . . .
O3 O 0.53683(14) 0.33108(17) 0.58220(7) 0.0318(5) Uani 1 1 d . . . . .
C46 C 0.4918(2) 0.4257(3) 0.60454(12) 0.0386(8) Uani 1 1 d . . . . .
H46A H 0.5310 0.4965 0.6026 0.046 Uiso 1 1 calc R U . . .
H46B H 0.4834 0.4078 0.6381 0.046 Uiso 1 1 calc R U . . .
C47 C 0.3975(2) 0.4452(3) 0.57990(12) 0.0432(8) Uani 1 1 d . . . . .
H47A H 0.3462 0.4421 0.6025 0.052 Uiso 1 1 calc R U . . .
H47B H 0.3956 0.5213 0.5638 0.052 Uiso 1 1 calc R U . . .
C48 C 0.3882(3) 0.3486(4) 0.54513(15) 0.0600(12) Uani 1 1 d . . . . .
H48A H 0.3582 0.3758 0.5152 0.072 Uiso 1 1 calc R U . . .
H48B H 0.3505 0.2840 0.5576 0.072 Uiso 1 1 calc R U . . .
C49 C 0.4893(2) 0.3112(3) 0.53834(12) 0.0426(8) Uani 1 1 d . . . . .
H49A H 0.4921 0.2281 0.5297 0.051 Uiso 1 1 calc R U . . .
H49B H 0.5178 0.3575 0.5133 0.051 Uiso 1 1 calc R U . . .
O4 O 0.37377(12) 0.93990(15) 0.49353(6) 0.0191(4) Uani 1 1 d . . . . .
C50 C 0.3344(2) 1.0213(2) 0.52553(9) 0.0265(6) Uani 1 1 d . . . . .
H50A H 0.3231 1.0968 0.5098 0.032 Uiso 1 1 calc R U . . .
H50B H 0.3779 1.0335 0.5530 0.032 Uiso 1 1 calc R U . . .
C51 C 0.2434(2) 0.9704(3) 0.54070(13) 0.0433(9) Uani 1 1 d . . . . .
H51A H 0.1973 1.0317 0.5478 0.052 Uiso 1 1 calc R U . . .
H51B H 0.2532 0.9200 0.5686 0.052 Uiso 1 1 calc R U . . .
C52 C 0.2121(2) 0.9013(3) 0.49810(14) 0.0462(10) Uani 1 1 d . . . . .
H52A H 0.1803 0.9512 0.4741 0.055 Uiso 1 1 calc R U . . .
H52B H 0.1690 0.8378 0.5066 0.055 Uiso 1 1 calc R U . . .
C53 C 0.30406(19) 0.8542(3) 0.48097(10) 0.0267(6) Uani 1 1 d . . . . .
H53A H 0.3195 0.7792 0.4963 0.032 Uiso 1 1 calc R U . . .
H53B H 0.3003 0.8426 0.4465 0.032 Uiso 1 1 calc R U . . .
H1 H 0.7449(16) 0.618(2) 0.6917(8) 0.010(6) Uiso 1 1 d . . . . .

loop_
_atom_site_aniso_label
_atom_site_aniso_U_11
_atom_site_aniso_U_22
_atom_site_aniso_U_33
_atom_site_aniso_U_23
_atom_site_aniso_U_13
_atom_site_aniso_U_12
Ir1 0.00783(4) 0.00967(4) 0.00636(4) 0.00037(3) 0.00062(3) 0.00012(3)
Fe1 0.01191(14) 0.01077(15) 0.01039(14) -0.00045(12) 0.00187(11) -0.00048(12)
I1 0.01367(7) 0.01697(8) 0.01515(7) -0.00331(6) -0.00068(5) -0.00441(6)
Cl1 0.0137(2) 0.0134(3) 0.0110(2) 0.0026(2) 0.00084(18) 0.0038(2)
P1 0.0095(2) 0.0113(3) 0.0074(2) 0.0003(2) 0.00144(19) -0.0012(2)
P2 0.0083(2) 0.0110(3) 0.0070(2) 0.0010(2) 0.00073(18) -0.0005(2)
O2 0.0121(7) 0.0220(9) 0.0187(8) -0.0040(7) 0.0052(6) -0.0024(7)
O1 0.0119(7) 0.0138(8) 0.0097(7) -0.0027(6) 0.0012(6) 0.0005(6)
C2 0.0121(10) 0.0136(11) 0.0096(9) 0.0011(8) 0.0019(8) 0.0017(8)
N1 0.0094(8) 0.0127(9) 0.0094(8) -0.0016(7) 0.0011(6) -0.0014(7)
C6 0.0122(10) 0.0107(10) 0.0085(9) 0.0019(8) 0.0000(7) 0.0032(8)
C5 0.0102(9) 0.0126(11) 0.0099(9) -0.0004(8) 0.0014(7) -0.0009(8)
C4 0.0117(9) 0.0123(10) 0.0086(9) -0.0003(8) 0.0022(7) 0.0021(8)
N3 0.0117(8) 0.0150(10) 0.0105(8) -0.0039(7) 0.0024(7) 0.0004(7)
N9 0.0126(8) 0.0141(10) 0.0098(8) -0.0011(7) 0.0002(7) 0.0009(7)
C8 0.0138(10) 0.0112(10) 0.0106(10) 0.0004(8) -0.0015(8) -0.0018(8)
N7 0.0110(8) 0.0092(9) 0.0101(8) -0.0008(7) 0.0004(6) -0.0005(7)
C10 0.0161(10) 0.0145(11) 0.0153(11) -0.0038(9) 0.0009(8) -0.0031(9)
C11 0.0192(12) 0.0301(15) 0.0179(12) -0.0113(11) 0.0071(9) 0.0002(11)
C12 0.0140(10) 0.0120(11) 0.0094(9) -0.0002(8) 0.0013(8) 0.0012(8)
C13 0.0234(12) 0.0201(13) 0.0131(11) 0.0045(10) -0.0023(9) -0.0076(10)
C14 0.0347(14) 0.0258(14) 0.0127(11) 0.0065(10) -0.0069(10) -0.0105(12)
C15 0.0241(12) 0.0179(12) 0.0160(11) 0.0013(10) -0.0086(9) -0.0022(10)
C16 0.0137(10) 0.0148(11) 0.0158(11) -0.0021(9) -0.0021(8) 0.0000(9)
C17 0.0141(10) 0.0144(11) 0.0104(10) -0.0001(9) 0.0012(8) -0.0011(9)
C18 0.0107(9) 0.0164(11) 0.0112(10) 0.0030(9) 0.0015(8) -0.0033(8)
C19 0.0213(12) 0.0183(12) 0.0154(11) -0.0012(9) 0.0074(9) -0.0046(10)
C20 0.0173(11) 0.0246(13) 0.0150(11) 0.0010(10) 0.0067(9) -0.0028(10)
C21 0.0131(10) 0.0215(13) 0.0193(11) 0.0070(10) 0.0019(9) -0.0037(9)
C22 0.0170(11) 0.0124(11) 0.0222(12) 0.0034(10) -0.0004(9) -0.0043(9)
C23 0.0131(10) 0.0125(11) 0.0145(10) 0.0025(9) 0.0000(8) 0.0007(9)
C24 0.0107(9) 0.0136(11) 0.0093(9) 0.0045(8) 0.0014(7) 0.0026(8)
C25 0.0134(10) 0.0140(11) 0.0104(10) 0.0007(9) 0.0003(8) -0.0004(9)
C26 0.0217(12) 0.0203(13) 0.0110(10) -0.0006(9) 0.0007(9) 0.0038(10)
C27 0.0159(11) 0.0290(14) 0.0140(11) 0.0053(10) 0.0050(9) 0.0038(10)
C28 0.0141(10) 0.0229(13) 0.0150(11) 0.0047(10) 0.0049(8) -0.0025(9)
C29 0.0137(10) 0.0183(12) 0.0109(10) 0.0013(9) 0.0017(8) -0.0009(9)
C30 0.0100(9) 0.0122(11) 0.0105(9) -0.0020(8) -0.0006(7) 0.0011(8)
C31 0.0126(10) 0.0157(11) 0.0135(10) 0.0009(9) 0.0005(8) 0.0012(9)
C32 0.0146(11) 0.0249(13) 0.0150(11) 0.0003(10) -0.0022(9) 0.0046(10)
C33 0.0107(10) 0.0244(13) 0.0193(12) -0.0047(10) -0.0014(9) 0.0019(9)
C34 0.0114(10) 0.0163(12) 0.0226(12) -0.0025(10) 0.0037(9) -0.0015(9)
C35 0.0132(10) 0.0121(11) 0.0141(10) -0.0002(9) 0.0018(8) 0.0005(9)
C36 0.0123(9) 0.0108(10) 0.0094(9) -0.0001(8) 0.0031(8) 0.0001(8)
C37 0.0146(10) 0.0147(11) 0.0120(10) -0.0011(9) 0.0015(8) -0.0010(9)
C38 0.0179(11) 0.0159(12) 0.0128(10) -0.0023(9) 0.0037(8) -0.0002(9)
C39 0.0129(10) 0.0173(12) 0.0165(11) -0.0011(9) 0.0036(8) 0.0029(9)
C40 0.0123(10) 0.0141(11) 0.0126(10) -0.0002(9) 0.0029(8) -0.0021(9)
C41 0.0116(9) 0.0132(11) 0.0083(9) 0.0014(8) 0.0014(7) -0.0026(8)
C42 0.0122(10) 0.0138(11) 0.0118(10) 0.0008(9) 0.0021(8) -0.0022(8)
C43 0.0187(11) 0.0146(12) 0.0137(11) -0.0012(9) 0.0020(9) -0.0060(9)
C44 0.0257(12) 0.0117(11) 0.0176(11) 0.0031(9) 0.0051(9) -0.0007(10)
C45 0.0161(10) 0.0152(11) 0.0121(10) 0.0040(9) 0.0035(8) 0.0019(9)
O3 0.0326(11) 0.0264(11) 0.0365(12) -0.0125(9) 0.0009(9) 0.0029(9)
C46 0.0257(15) 0.0393(19) 0.051(2) -0.0257(16) 0.0098(13) -0.0032(13)
C47 0.0449(19) 0.042(2) 0.0427(19) -0.0110(16) -0.0017(15) 0.0113(16)
C48 0.038(2) 0.069(3) 0.071(3) -0.043(2) -0.0115(18) 0.0095(19)
C49 0.0399(18) 0.052(2) 0.0359(18) -0.0207(16) 0.0042(14) 0.0057(16)
O4 0.0177(8) 0.0209(9) 0.0187(8) -0.0033(7) 0.0011(7) 0.0003(7)
C50 0.0354(15) 0.0243(14) 0.0195(12) -0.0022(11) -0.0006(11) 0.0103(12)
C51 0.0472(19) 0.0312(17) 0.053(2) 0.0092(16) 0.0295(17) 0.0157(15)
C52 0.0158(13) 0.0352(18) 0.087(3) 0.0257(19) -0.0012(15) 0.0012(13)
C53 0.0262(13) 0.0287(15) 0.0248(14) 0.0022(12) -0.0034(11) -0.0089(12)

loop_
_atom_type_symbol
_atom_type_description
_atom_type_scat_dispersion_real
_atom_type_scat_dispersion_imag
_atom_type_scat_source
C C 0.0033 0.0016 'International Tables Vol C Tables 4.2.6.8 and 6.1.1.4'
H H 0.0000 0.0000 'International Tables Vol C Tables 4.2.6.8 and 6.1.1.4'
N N 0.0061 0.0033 'International Tables Vol C Tables 4.2.6.8 and 6.1.1.4'
O O 0.0106 0.0060 'International Tables Vol C Tables 4.2.6.8 and 6.1.1.4'
P P 0.1023 0.0942 'International Tables Vol C Tables 4.2.6.8 and 6.1.1.4'
Cl Cl 0.1484 0.1585 'International Tables Vol C Tables 4.2.6.8 and 6.1.1.4'
Fe Fe 0.3463 0.8444 'International Tables Vol C Tables 4.2.6.8 and 6.1.1.4'
I I -0.4742 1.8119 'International Tables Vol C Tables 4.2.6.8 and 6.1.1.4'
Ir Ir -1.4442 7.9887 'International Tables Vol C Tables 4.2.6.8 and 6.1.1.4'

loop_
_geom_angle_atom_site_label_1
_geom_angle_atom_site_label_2
_geom_angle_atom_site_label_3
_geom_angle
_geom_angle_site_symmetry_1
_geom_angle_site_symmetry_3
_geom_angle_publ_flag
N7 Ir1 P2 90.71(5) . . ?
N7 Ir1 P1 169.89(5) . . ?
P2 Ir1 P1 99.15(2) . . ?
N7 Ir1 Cl1 84.41(5) . . ?
P2 Ir1 Cl1 174.778(19) . . ?
P1 Ir1 Cl1 85.80(2) . . ?
N7 Ir1 O1 78.44(6) . . ?
P2 Ir1 O1 90.08(4) . . ?
P1 Ir1 O1 103.60(4) . . ?
Cl1 Ir1 O1 87.11(4) . . ?
N7 Ir1 H1 93.7(10) . . ?
P2 Ir1 H1 89.5(10) . . ?
P1 Ir1 H1 84.2(10) . . ?
Cl1 Ir1 H1 92.6(10) . . ?
O1 Ir1 H1 172.2(10) . . ?
C41 Fe1 C36 107.52(9) . . ?
C41 Fe1 C40 108.76(9) . . ?
C36 Fe1 C40 41.63(9) . . ?
C41 Fe1 C42 41.84(9) . . ?
C36 Fe1 C42 108.59(9) . . ?
C40 Fe1 C42 137.76(9) . . ?
C41 Fe1 C45 41.69(9) . . ?
C36 Fe1 C45 137.67(9) . . ?
C40 Fe1 C45 110.65(9) . . ?
C42 Fe1 C45 69.32(9) . . ?
C41 Fe1 C37 137.31(9) . . ?
C36 Fe1 C37 41.60(9) . . ?
C40 Fe1 C37 69.22(9) . . ?
C42 Fe1 C37 110.05(9) . . ?
C45 Fe1 C37 178.98(9) . . ?
C41 Fe1 C39 138.38(9) . . ?
C36 Fe1 C39 69.37(9) . . ?
C40 Fe1 C39 40.66(9) . . ?
C42 Fe1 C39 177.96(10) . . ?
C45 Fe1 C39 112.15(9) . . ?
C37 Fe1 C39 68.46(9) . . ?
C41 Fe1 C44 69.24(9) . . ?
C36 Fe1 C44 176.52(9) . . ?
C40 Fe1 C44 140.03(10) . . ?
C42 Fe1 C44 68.20(10) . . ?
C45 Fe1 C44 40.51(9) . . ?
C37 Fe1 C44 140.17(10) . . ?
C39 Fe1 C44 113.84(10) . . ?
C41 Fe1 C38 176.72(10) . . ?
C36 Fe1 C38 69.25(9) . . ?
C40 Fe1 C38 68.55(9) . . ?
C42 Fe1 C38 139.08(9) . . ?
C45 Fe1 C38 140.55(9) . . ?
C37 Fe1 C38 40.42(9) . . ?
C39 Fe1 C38 40.54(9) . . ?
C44 Fe1 C38 114.00(10) . . ?
C41 Fe1 C43 69.18(9) . . ?
C36 Fe1 C43 138.12(9) . . ?
C40 Fe1 C43 177.90(9) . . ?
C42 Fe1 C43 40.37(9) . . ?
C45 Fe1 C43 68.17(9) . . ?
C37 Fe1 C43 111.92(9) . . ?
C39 Fe1 C43 141.25(10) . . ?
C44 Fe1 C43 40.05(10) . . ?
C38 Fe1 C43 113.49(9) . . ?
C36 P1 C12 101.19(10) . . ?
C36 P1 C18 99.48(11) . . ?
C12 P1 C18 104.15(10) . . ?
C36 P1 Ir1 122.99(7) . . ?
C12 P1 Ir1 113.28(7) . . ?
C18 P1 Ir1 113.30(8) . . ?
C41 P2 C30 105.93(10) . . ?
C41 P2 C24 101.40(10) . . ?
C30 P2 C24 103.09(10) . . ?
C41 P2 Ir1 117.40(7) . . ?
C30 P2 Ir1 116.79(8) . . ?
C24 P2 Ir1 110.25(7) . . ?
C6 O1 Ir1 104.54(13) . . ?
O2 C2 N3 121.7(2) . . ?
O2 C2 N1 119.9(2) . . ?
N3 C2 N1 118.33(18) . . ?
C6 N1 C2 123.83(18) . . ?
C6 N1 C10 118.06(18) . . ?
C2 N1 C10 117.99(17) . . ?
O1 C6 N1 123.9(2) . . ?
O1 C6 C5 122.8(2) . . ?
N1 C6 C5 113.28(19) . . ?
N7 C5 C4 108.89(19) . . ?
N7 C5 C6 124.9(2) . . ?
C4 C5 C6 125.9(2) . . ?
N9 C4 C5 110.95(19) . . ?
N9 C4 N3 130.38(19) . . ?
C5 C4 N3 118.6(2) . . ?
C2 N3 C4 119.92(18) . . ?
C2 N3 C11 119.03(18) . . ?
C4 N3 C11 121.04(19) . . ?
C4 N9 C8 101.56(17) . . ?
N7 C8 N9 115.98(19) . . ?
N7 C8 I1 121.51(15) . . ?
N9 C8 I1 122.50(16) . . ?
C8 N7 C5 102.61(17) . . ?
C8 N7 Ir1 148.24(15) . . ?
C5 N7 Ir1 109.15(14) . . ?
N1 C10 H10A 109.5 . . ?
N1 C10 H10B 109.5 . . ?
H10A C10 H10B 109.5 . . ?
N1 C10 H10C 109.5 . . ?
H10A C10 H10C 109.5 . . ?
H10B C10 H10C 109.5 . . ?
N3 C11 H11A 109.5 . . ?
N3 C11 H11B 109.5 . . ?
H11A C11 H11B 109.5 . . ?
N3 C11 H11C 109.5 . . ?
H11A C11 H11C 109.5 . . ?
H11B C11 H11C 109.5 . . ?
C13 C12 C17 119.3(2) . . ?
C13 C12 P1 122.93(17) . . ?
C17 C12 P1 117.79(16) . . ?
C12 C13 C14 119.9(2) . . ?
C12 C13 H13 120.1 . . ?
C14 C13 H13 120.1 . . ?
C15 C14 C13 120.8(2) . . ?
C15 C14 H14 119.6 . . ?
C13 C14 H14 119.6 . . ?
C16 C15 C14 119.6(2) . . ?
C16 C15 H15 120.2 . . ?
C14 C15 H15 120.2 . . ?
C15 C16 C17 119.9(2) . . ?
C15 C16 H16 120.1 . . ?
C17 C16 H16 120.1 . . ?
C16 C17 C12 120.6(2) . . ?
C16 C17 H17 119.7 . . ?
C12 C17 H17 119.7 . . ?
C23 C18 C19 118.8(2) . . ?
C23 C18 P1 122.22(17) . . ?
C19 C18 P1 118.99(18) . . ?
C20 C19 C18 120.8(2) . . ?
C20 C19 H19 119.6 . . ?
C18 C19 H19 119.6 . . ?
C19 C20 C21 119.7(2) . . ?
C19 C20 H20 120.1 . . ?
C21 C20 H20 120.1 . . ?
C22 C21 C20 119.9(2) . . ?
C22 C21 H21 120.1 . . ?
C20 C21 H21 120.1 . . ?
C21 C22 C23 120.9(2) . . ?
C21 C22 H22 119.5 . . ?
C23 C22 H22 119.5 . . ?
C22 C23 C18 119.9(2) . . ?
C22 C23 H23 120.1 . . ?
C18 C23 H23 120.1 . . ?
C25 C24 C29 118.9(2) . . ?
C25 C24 P2 121.09(17) . . ?
C29 C24 P2 119.59(17) . . ?
C26 C25 C24 120.5(2) . . ?
C26 C25 H25 119.8 . . ?
C24 C25 H25 119.8 . . ?
C27 C26 C25 120.1(2) . . ?
C27 C26 H26 120.0 . . ?
C25 C26 H26 120.0 . . ?
C28 C27 C26 120.0(2) . . ?
C28 C27 H27 120.0 . . ?
C26 C27 H27 120.0 . . ?
C27 C28 C29 120.2(2) . . ?
C27 C28 H28 119.9 . . ?
C29 C28 H28 119.9 . . ?
C28 C29 C24 120.3(2) . . ?
C28 C29 H29 119.9 . . ?
C24 C29 H29 119.9 . . ?
C31 C30 C35 118.7(2) . . ?
C31 C30 P2 119.65(17) . . ?
C35 C30 P2 121.61(17) . . ?
C32 C31 C30 120.9(2) . . ?
C32 C31 H31 119.5 . . ?
C30 C31 H31 119.5 . . ?
C33 C32 C31 119.9(2) . . ?
C33 C32 H32 120.0 . . ?
C31 C32 H32 120.0 . . ?
C34 C33 C32 119.8(2) . . ?
C34 C33 H33 120.1 . . ?
C32 C33 H33 120.1 . . ?
C33 C34 C35 120.5(2) . . ?
C33 C34 H34 119.8 . . ?
C35 C34 H34 119.8 . . ?
C34 C35 C30 120.1(2) . . ?
C34 C35 H35 119.9 . . ?
C30 C35 H35 119.9 . . ?
C40 C36 C37 106.81(19) . . ?
C40 C36 P1 125.45(17) . . ?
C37 C36 P1 127.71(17) . . ?
C40 C36 Fe1 69.46(13) . . ?
C37 C36 Fe1 70.24(13) . . ?
P1 C36 Fe1 126.60(11) . . ?
C38 C37 C36 108.3(2) . . ?
C38 C37 Fe1 70.57(13) . . ?
C36 C37 Fe1 68.17(12) . . ?
C38 C37 H37 125.9 . . ?
C36 C37 H37 125.9 . . ?
Fe1 C37 H37 125.9 . . ?
C37 C38 C39 108.3(2) . . ?
C37 C38 Fe1 69.01(13) . . ?
C39 C38 Fe1 69.61(13) . . ?
C37 C38 H38 125.8 . . ?
C39 C38 H38 125.8 . . ?
Fe1 C38 H38 125.8 . . ?
C40 C39 C38 107.8(2) . . ?
C40 C39 Fe1 68.24(12) . . ?
C38 C39 Fe1 69.86(13) . . ?
C40 C39 H39 126.1 . . ?
C38 C39 H39 126.1 . . ?
Fe1 C39 H39 126.1 . . ?
C39 C40 C36 108.8(2) . . ?
C39 C40 Fe1 71.10(13) . . ?
C36 C40 Fe1 68.91(12) . . ?
C39 C40 H40 125.6 . . ?
C36 C40 H40 125.6 . . ?
Fe1 C40 H40 125.6 . . ?
C45 C41 C42 106.8(2) . . ?
C45 C41 P2 129.45(17) . . ?
C42 C41 P2 123.78(17) . . ?
C45 C41 Fe1 70.22(12) . . ?
C42 C41 Fe1 69.88(12) . . ?
P2 C41 Fe1 124.04(11) . . ?
C43 C42 C41 108.3(2) . . ?
C43 C42 Fe1 71.37(13) . . ?
C41 C42 Fe1 68.28(12) . . ?
C43 C42 H42 125.8 . . ?
C41 C42 H42 125.8 . . ?
Fe1 C42 H42 125.8 . . ?
C42 C43 C44 108.3(2) . . ?
C42 C43 Fe1 68.26(13) . . ?
C44 C43 Fe1 69.71(13) . . ?
C42 C43 H43 125.8 . . ?
C44 C43 H43 125.8 . . ?
Fe1 C43 H43 125.8 . . ?
C43 C44 C45 108.6(2) . . ?
C43 C44 Fe1 70.24(13) . . ?
C45 C44 Fe1 68.72(13) . . ?
C43 C44 H44 125.7 . . ?
C45 C44 H44 125.7 . . ?
Fe1 C44 H44 125.7 . . ?
C44 C45 C41 108.0(2) . . ?
C44 C45 Fe1 70.77(13) . . ?
C41 C45 Fe1 68.09(12) . . ?
C44 C45 H45 126.0 . . ?
C41 C45 H45 126.0 . . ?
Fe1 C45 H45 126.0 . . ?
C49 O3 C46 108.1(2) . . ?
O3 C46 C47 108.2(2) . . ?
O3 C46 H46A 110.1 . . ?
C47 C46 H46A 110.1 . . ?
O3 C46 H46B 110.1 . . ?
C47 C46 H46B 110.1 . . ?
H46A C46 H46B 108.4 . . ?
C48 C47 C46 104.7(3) . . ?
C48 C47 H47A 110.8 . . ?
C46 C47 H47A 110.8 . . ?
C48 C47 H47B 110.8 . . ?
C46 C47 H47B 110.8 . . ?
H47A C47 H47B 108.9 . . ?
C47 C48 C49 103.6(3) . . ?
C47 C48 H48A 111.0 . . ?
C49 C48 H48A 111.0 . . ?
C47 C48 H48B 111.0 . . ?
C49 C48 H48B 111.0 . . ?
H48A C48 H48B 109.0 . . ?
O3 C49 C48 105.3(3) . . ?
O3 C49 H49A 110.7 . . ?
C48 C49 H49A 110.7 . . ?
O3 C49 H49B 110.7 . . ?
C48 C49 H49B 110.7 . . ?
H49A C49 H49B 108.8 . . ?
C53 O4 C50 109.1(2) . . ?
O4 C50 C51 106.7(2) . . ?
O4 C50 H50A 110.4 . . ?
C51 C50 H50A 110.4 . . ?
O4 C50 H50B 110.4 . . ?
C51 C50 H50B 110.4 . . ?
H50A C50 H50B 108.6 . . ?
C50 C51 C52 102.0(2) . . ?
C50 C51 H51A 111.4 . . ?
C52 C51 H51A 111.4 . . ?
C50 C51 H51B 111.4 . . ?
C52 C51 H51B 111.4 . . ?
H51A C51 H51B 109.2 . . ?
C51 C52 C53 102.5(2) . . ?
C51 C52 H52A 111.3 . . ?
C53 C52 H52A 111.3 . . ?
C51 C52 H52B 111.3 . . ?
C53 C52 H52B 111.3 . . ?
H52A C52 H52B 109.2 . . ?
O4 C53 C52 105.6(2) . . ?
O4 C53 H53A 110.6 . . ?
C52 C53 H53A 110.6 . . ?
O4 C53 H53B 110.6 . . ?
C52 C53 H53B 110.6 . . ?
H53A C53 H53B 108.7 . . ?

loop_
_geom_bond_atom_site_label_1
_geom_bond_atom_site_label_2
_geom_bond_distance
_geom_bond_site_symmetry_2
_geom_bond_publ_flag
Ir1 N7 2.0991(18) . ?
Ir1 P2 2.2588(6) . ?
Ir1 P1 2.2699(6) . ?
Ir1 Cl1 2.3892(6) . ?
Ir1 O1 2.3961(15) . ?
Ir1 H1 1.40(2) . ?
Fe1 C41 2.010(2) . ?
Fe1 C36 2.018(2) . ?
Fe1 C40 2.025(2) . ?
Fe1 C42 2.032(2) . ?
Fe1 C45 2.039(2) . ?
Fe1 C37 2.046(2) . ?
Fe1 C39 2.063(2) . ?
Fe1 C44 2.066(2) . ?
Fe1 C38 2.066(2) . ?
Fe1 C43 2.073(2) . ?
I1 C8 2.075(2) . ?
P1 C36 1.809(2) . ?
P1 C12 1.823(2) . ?
P1 C18 1.832(2) . ?
P2 C41 1.798(2) . ?
P2 C30 1.823(2) . ?
P2 C24 1.831(2) . ?
O2 C2 1.225(3) . ?
O1 C6 1.259(3) . ?
C2 N3 1.378(3) . ?
C2 N1 1.418(3) . ?
N1 C6 1.383(3) . ?
N1 C10 1.463(3) . ?
C6 C5 1.386(3) . ?
C5 N7 1.367(3) . ?
C5 C4 1.368(3) . ?
C4 N9 1.349(3) . ?
C4 N3 1.379(3) . ?
N3 C11 1.464(3) . ?
N9 C8 1.364(3) . ?
C8 N7 1.340(3) . ?
C10 H10A 0.9800 . ?
C10 H10B 0.9800 . ?
C10 H10C 0.9800 . ?
C11 H11A 0.9800 . ?
C11 H11B 0.9800 . ?
C11 H11C 0.9800 . ?
C12 C13 1.386(3) . ?
C12 C17 1.396(3) . ?
C13 C14 1.387(3) . ?
C13 H13 0.9500 . ?
C14 C15 1.386(4) . ?
C14 H14 0.9500 . ?
C15 C16 1.384(3) . ?
C15 H15 0.9500 . ?
C16 C17 1.387(3) . ?
C16 H16 0.9500 . ?
C17 H17 0.9500 . ?
C18 C23 1.394(3) . ?
C18 C19 1.406(3) . ?
C19 C20 1.386(3) . ?
C19 H19 0.9500 . ?
C20 C21 1.390(4) . ?
C20 H20 0.9500 . ?
C21 C22 1.379(3) . ?
C21 H21 0.9500 . ?
C22 C23 1.391(3) . ?
C22 H22 0.9500 . ?
C23 H23 0.9500 . ?
C24 C25 1.391(3) . ?
C24 C29 1.398(3) . ?
C25 C26 1.391(3) . ?
C25 H25 0.9500 . ?
C26 C27 1.386(3) . ?
C26 H26 0.9500 . ?
C27 C28 1.380(3) . ?
C27 H27 0.9500 . ?
C28 C29 1.392(3) . ?
C28 H28 0.9500 . ?
C29 H29 0.9500 . ?
C30 C31 1.393(3) . ?
C30 C35 1.399(3) . ?
C31 C32 1.392(3) . ?
C31 H31 0.9500 . ?
C32 C33 1.387(3) . ?
C32 H32 0.9500 . ?
C33 C34 1.383(3) . ?
C33 H33 0.9500 . ?
C34 C35 1.396(3) . ?
C34 H34 0.9500 . ?
C35 H35 0.9500 . ?
C36 C40 1.437(3) . ?
C36 C37 1.443(3) . ?
C37 C38 1.421(3) . ?
C37 H37 1.0000 . ?
C38 C39 1.430(3) . ?
C38 H38 1.0000 . ?
C39 C40 1.421(3) . ?
C39 H39 1.0000 . ?
C40 H40 1.0000 . ?
C41 C45 1.441(3) . ?
C41 C42 1.443(3) . ?
C42 C43 1.417(3) . ?
C42 H42 1.0000 . ?
C43 C44 1.417(3) . ?
C43 H43 1.0000 . ?
C44 C45 1.421(3) . ?
C44 H44 1.0000 . ?
C45 H45 1.0000 . ?
O3 C49 1.416(4) . ?
O3 C46 1.426(3) . ?
C46 C47 1.507(4) . ?
C46 H46A 0.9900 . ?
C46 H46B 0.9900 . ?
C47 C48 1.493(5) . ?
C47 H47A 0.9900 . ?
C47 H47B 0.9900 . ?
C48 C49 1.519(5) . ?
C48 H48A 0.9900 . ?
C48 H48B 0.9900 . ?
C49 H49A 0.9900 . ?
C49 H49B 0.9900 . ?
O4 C53 1.435(3) . ?
O4 C50 1.436(3) . ?
C50 C51 1.498(4) . ?
C50 H50A 0.9900 . ?
C50 H50B 0.9900 . ?
C51 C52 1.505(5) . ?
C51 H51A 0.9900 . ?
C51 H51B 0.9900 . ?
C52 C53 1.513(4) . ?
C52 H52A 0.9900 . ?
C52 H52B 0.9900 . ?
C53 H53A 0.9900 . ?
C53 H53B 0.9900 . ?

loop_
_geom_torsion_atom_site_label_1
_geom_torsion_atom_site_label_2
_geom_torsion_atom_site_label_3
_geom_torsion_atom_site_label_4
_geom_torsion
_geom_torsion_site_symmetry_1
_geom_torsion_site_symmetry_2
_geom_torsion_site_symmetry_3
_geom_torsion_site_symmetry_4
_geom_torsion_publ_flag
O2 C2 N1 C6 -178.1(2) . . . . ?
N3 C2 N1 C6 2.0(3) . . . . ?
O2 C2 N1 C10 5.9(3) . . . . ?
N3 C2 N1 C10 -173.98(19) . . . . ?
Ir1 O1 C6 N1 177.74(17) . . . . ?
Ir1 O1 C6 C5 0.0(2) . . . . ?
C2 N1 C6 O1 -178.6(2) . . . . ?
C10 N1 C6 O1 -2.6(3) . . . . ?
C2 N1 C6 C5 -0.7(3) . . . . ?
C10 N1 C6 C5 175.32(19) . . . . ?
O1 C6 C5 N7 3.1(4) . . . . ?
N1 C6 C5 N7 -174.9(2) . . . . ?
O1 C6 C5 C4 175.9(2) . . . . ?
N1 C6 C5 C4 -2.0(3) . . . . ?
N7 C5 C4 N9 -1.4(3) . . . . ?
C6 C5 C4 N9 -175.2(2) . . . . ?
N7 C5 C4 N3 177.07(19) . . . . ?
C6 C5 C4 N3 3.3(4) . . . . ?
O2 C2 N3 C4 179.4(2) . . . . ?
N1 C2 N3 C4 -0.8(3) . . . . ?
O2 C2 N3 C11 -1.5(3) . . . . ?
N1 C2 N3 C11 178.4(2) . . . . ?
N9 C4 N3 C2 176.5(2) . . . . ?
C5 C4 N3 C2 -1.7(3) . . . . ?
N9 C4 N3 C11 -2.7(4) . . . . ?
C5 C4 N3 C11 179.2(2) . . . . ?
C5 C4 N9 C8 0.9(2) . . . . ?
N3 C4 N9 C8 -177.4(2) . . . . ?
C4 N9 C8 N7 -0.1(3) . . . . ?
C4 N9 C8 I1 -178.90(15) . . . . ?
N9 C8 N7 C5 -0.7(3) . . . . ?
I1 C8 N7 C5 178.09(15) . . . . ?
N9 C8 N7 Ir1 178.4(2) . . . . ?
I1 C8 N7 Ir1 -2.8(4) . . . . ?
C4 C5 N7 C8 1.2(2) . . . . ?
C6 C5 N7 C8 175.1(2) . . . . ?
C4 C5 N7 Ir1 -178.27(15) . . . . ?
C6 C5 N7 Ir1 -4.4(3) . . . . ?
C36 P1 C12 C13 99.7(2) . . . . ?
C18 P1 C12 C13 -3.2(2) . . . . ?
Ir1 P1 C12 C13 -126.73(19) . . . . ?
C36 P1 C12 C17 -78.29(19) . . . . ?
C18 P1 C12 C17 178.83(18) . . . . ?
Ir1 P1 C12 C17 55.28(19) . . . . ?
C17 C12 C13 C14 0.0(4) . . . . ?
P1 C12 C13 C14 -177.9(2) . . . . ?
C12 C13 C14 C15 0.9(4) . . . . ?
C13 C14 C15 C16 -0.8(4) . . . . ?
C14 C15 C16 C17 -0.3(4) . . . . ?
C15 C16 C17 C12 1.2(4) . . . . ?
C13 C12 C17 C16 -1.0(3) . . . . ?
P1 C12 C17 C16 177.02(18) . . . . ?
C36 P1 C18 C23 153.92(19) . . . . ?
C12 P1 C18 C23 -101.9(2) . . . . ?
Ir1 P1 C18 C23 21.6(2) . . . . ?
C36 P1 C18 C19 -28.0(2) . . . . ?
C12 P1 C18 C19 76.1(2) . . . . ?
Ir1 P1 C18 C19 -160.32(17) . . . . ?
C23 C18 C19 C20 -0.8(4) . . . . ?
P1 C18 C19 C20 -178.96(19) . . . . ?
C18 C19 C20 C21 0.3(4) . . . . ?
C19 C20 C21 C22 0.4(4) . . . . ?
C20 C21 C22 C23 -0.5(4) . . . . ?
C21 C22 C23 C18 -0.1(3) . . . . ?
C19 C18 C23 C22 0.7(3) . . . . ?
P1 C18 C23 C22 178.76(17) . . . . ?
C41 P2 C24 C25 -150.09(18) . . . . ?
C30 P2 C24 C25 -40.6(2) . . . . ?
Ir1 P2 C24 C25 84.82(18) . . . . ?
C41 P2 C24 C29 37.2(2) . . . . ?
C30 P2 C24 C29 146.70(18) . . . . ?
Ir1 P2 C24 C29 -87.92(18) . . . . ?
C29 C24 C25 C26 1.2(3) . . . . ?
P2 C24 C25 C26 -171.62(18) . . . . ?
C24 C25 C26 C27 0.5(4) . . . . ?
C25 C26 C27 C28 -1.7(4) . . . . ?
C26 C27 C28 C29 1.1(4) . . . . ?
C27 C28 C29 C24 0.6(4) . . . . ?
C25 C24 C29 C28 -1.7(3) . . . . ?
P2 C24 C29 C28 171.16(18) . . . . ?
C41 P2 C30 C31 67.2(2) . . . . ?
C24 P2 C30 C31 -38.9(2) . . . . ?
Ir1 P2 C30 C31 -159.94(16) . . . . ?
C41 P2 C30 C35 -115.61(19) . . . . ?
C24 P2 C30 C35 138.29(19) . . . . ?
Ir1 P2 C30 C35 17.3(2) . . . . ?
C35 C30 C31 C32 -1.4(3) . . . . ?
P2 C30 C31 C32 175.90(18) . . . . ?
C30 C31 C32 C33 1.3(4) . . . . ?
C31 C32 C33 C34 0.1(4) . . . . ?
C32 C33 C34 C35 -1.3(4) . . . . ?
C33 C34 C35 C30 1.2(3) . . . . ?
C31 C30 C35 C34 0.1(3) . . . . ?
P2 C30 C35 C34 -177.11(18) . . . . ?
C12 P1 C36 C40 -165.84(19) . . . . ?
C18 P1 C36 C40 -59.2(2) . . . . ?
Ir1 P1 C36 C40 66.7(2) . . . . ?
C12 P1 C36 C37 12.2(2) . . . . ?
C18 P1 C36 C37 118.8(2) . . . . ?
Ir1 P1 C36 C37 -115.29(18) . . . . ?
C12 P1 C36 Fe1 104.61(14) . . . . ?
C18 P1 C36 Fe1 -148.79(14) . . . . ?
Ir1 P1 C36 Fe1 -22.89(17) . . . . ?
C40 C36 C37 C38 -0.8(2) . . . . ?
P1 C36 C37 C38 -179.10(17) . . . . ?
Fe1 C36 C37 C38 59.36(16) . . . . ?
C40 C36 C37 Fe1 -60.12(14) . . . . ?
P1 C36 C37 Fe1 121.54(18) . . . . ?
C36 C37 C38 C39 0.8(3) . . . . ?
Fe1 C37 C38 C39 58.66(16) . . . . ?
C36 C37 C38 Fe1 -57.88(15) . . . . ?
C37 C38 C39 C40 -0.5(3) . . . . ?
Fe1 C38 C39 C40 57.80(15) . . . . ?
C37 C38 C39 Fe1 -58.29(16) . . . . ?
C38 C39 C40 C36 0.0(3) . . . . ?
Fe1 C39 C40 C36 58.81(15) . . . . ?
C38 C39 C40 Fe1 -58.80(16) . . . . ?
C37 C36 C40 C39 0.5(2) . . . . ?
P1 C36 C40 C39 178.85(16) . . . . ?
Fe1 C36 C40 C39 -60.17(16) . . . . ?
C37 C36 C40 Fe1 60.63(15) . . . . ?
P1 C36 C40 Fe1 -120.99(17) . . . . ?
C30 P2 C41 C45 -13.5(2) . . . . ?
C24 P2 C41 C45 93.9(2) . . . . ?
Ir1 P2 C41 C45 -145.98(17) . . . . ?
C30 P2 C41 C42 165.37(18) . . . . ?
C24 P2 C41 C42 -87.31(19) . . . . ?
Ir1 P2 C41 C42 32.8(2) . . . . ?
C30 P2 C41 Fe1 78.09(15) . . . . ?
C24 P2 C41 Fe1 -174.59(13) . . . . ?
Ir1 P2 C41 Fe1 -54.44(15) . . . . ?
C45 C41 C42 C43 0.5(2) . . . . ?
P2 C41 C42 C43 -178.57(16) . . . . ?
Fe1 C41 C42 C43 -60.39(15) . . . . ?
C45 C41 C42 Fe1 60.87(14) . . . . ?
P2 C41 C42 Fe1 -118.17(16) . . . . ?
C41 C42 C43 C44 0.2(2) . . . . ?
Fe1 C42 C43 C44 -58.31(16) . . . . ?
C41 C42 C43 Fe1 58.47(15) . . . . ?
C42 C43 C44 C45 -0.8(3) . . . . ?
Fe1 C43 C44 C45 -58.17(16) . . . . ?
C42 C43 C44 Fe1 57.42(15) . . . . ?
C43 C44 C45 C41 1.1(3) . . . . ?
Fe1 C44 C45 C41 -58.05(15) . . . . ?
C43 C44 C45 Fe1 59.10(16) . . . . ?
C42 C41 C45 C44 -0.9(2) . . . . ?
P2 C41 C45 C44 178.04(17) . . . . ?
Fe1 C41 C45 C44 59.72(16) . . . . ?
C42 C41 C45 Fe1 -60.66(14) . . . . ?
P2 C41 C45 Fe1 118.32(18) . . . . ?
C49 O3 C46 C47 15.5(4) . . . . ?
O3 C46 C47 C48 5.1(4) . . . . ?
C46 C47 C48 C49 -22.0(4) . . . . ?
C46 O3 C49 C48 -29.6(4) . . . . ?
C47 C48 C49 O3 32.0(4) . . . . ?
C53 O4 C50 C51 11.5(3) . . . . ?
O4 C50 C51 C52 -30.6(3) . . . . ?
C50 C51 C52 C53 37.0(3) . . . . ?
C50 O4 C53 C52 12.5(3) . . . . ?
C51 C52 C53 O4 -31.1(3) . . . . ?
